data_7236041
loop_
_publ_author_name
'Bhattacharya, Sudeshna'
'Bala, Sukhen'
'Mondal, Raju'

_publ_section_title
;
 Design of chiral Co(ii)-MOFs and their application in environmental
 remediation and waste water treatment
;
_journal_issue 30
_journal_name_full 'RSC Advances'
_journal_page_first 25149
_journal_paper_doi 10.1039/C5RA26154F
_journal_volume 6
_journal_year 2016
_chemical_formula_sum 'C25 H14 Co F6 N3 O5'
_chemical_formula_weight 609.32
_space_group_IT_number 15
_space_group_name_Hall '-C 2yc'
_space_group_name_H-M_alt 'C 1 2/c 1'
_symmetry_cell_setting monoclinic
_symmetry_space_group_name_H-M 'C 1 2/c 1'
_atom_sites_solution_hydrogens geom
_atom_sites_solution_primary direct
_atom_sites_solution_secondary difmap
_audit_creation_method SHELXL-97
_audit_update_record
;
2015-11-03 deposited with the CCDC.
2016-02-19 downloaded from the CCDC.
;
_cell_angle_alpha 90.00
_cell_angle_beta 118.483(4)
_cell_angle_gamma 90.00
_cell_formula_units_Z 8
_cell_length_a 26.393(4)
_cell_length_b 11.0092(15)
_cell_length_c 24.857(5)
_cell_measurement_temperature 296(2)
_cell_volume 6348.4(18)
_computing_structure_refinement 'SHELXL-97 (Sheldrick, 1997)'
_computing_structure_solution 'SHELXS-97 (Sheldrick, 1990)'
_diffrn_ambient_temperature 296(2)
_diffrn_measured_fraction_theta_full 0.996
_diffrn_measured_fraction_theta_max 0.996
_diffrn_radiation_monochromator graphite
_diffrn_radiation_source 'fine-focus sealed tube'
_diffrn_radiation_type MoK\a
_diffrn_radiation_wavelength 0.71073
_diffrn_reflns_av_R_equivalents 0.0770
_diffrn_reflns_av_sigmaI/netI 0.0504
_diffrn_reflns_limit_h_max 29
_diffrn_reflns_limit_h_min -29
_diffrn_reflns_limit_k_max 11
_diffrn_reflns_limit_k_min -12
_diffrn_reflns_limit_l_max 26
_diffrn_reflns_limit_l_min -27
_diffrn_reflns_number 31076
_diffrn_reflns_theta_full 23.28
_diffrn_reflns_theta_max 23.28
_diffrn_reflns_theta_min 1.76
_exptl_absorpt_coefficient_mu 0.609
_exptl_crystal_density_diffrn 1.275
_exptl_crystal_density_method 'not measured'
_exptl_crystal_F_000 2448
_refine_diff_density_max 2.144
_refine_diff_density_min -0.919
_refine_diff_density_rms 0.321
_refine_ls_extinction_method none
_refine_ls_goodness_of_fit_ref 1.945
_refine_ls_hydrogen_treatment mixed
_refine_ls_matrix_type full
_refine_ls_number_parameters 424
_refine_ls_number_reflns 4551
_refine_ls_number_restraints 0
_refine_ls_restrained_S_all 1.945
_refine_ls_R_factor_all 0.1658
_refine_ls_R_factor_gt 0.1006
_refine_ls_shift/su_max 0.040
_refine_ls_shift/su_mean 0.005
_refine_ls_structure_factor_coef Fsqd
_refine_ls_weighting_details 'calc w=1/[\s^2^(Fo^2^)+(0.1000P)^2^+0.0000P] where P=(Fo^2^+2Fc^2^)/3'
_refine_ls_weighting_scheme calc
_refine_ls_wR_factor_gt 0.2650
_refine_ls_wR_factor_ref 0.3034
_reflns_number_gt 2858
_reflns_number_total 4551
_reflns_threshold_expression >2sigma(I)
_cod_data_source_file c5ra26154f2.cif
_cod_data_source_block sbj14713
_cod_depositor_comments
;
The following automatic conversions were performed:

data item '_symmetry_cell_setting' value 'Monoclinic' was changed to
'monoclinic' in accordance with the
/home/saulius/struct/COD-crude-data/automatic-downloads/DataCite-retrospective/RSC/depositions/lib/dictionaries/cif_core.dic
dictionary named 'cif_core.dic' version 2.4.2 last updated on
2011-04-26.

Automatic conversion script
Id: cif_fix_values 6909 2019-04-08 15:41:33Z antanas 
;
_cod_original_cell_volume 6348.4(17)
_cod_original_sg_symbol_H-M C2/c
_cod_database_code 7236041

loop_
_symmetry_equiv_pos_as_xyz
'x, y, z'
'-x, y, -z+1/2'
'x+1/2, y+1/2, z'
'-x+1/2, y+1/2, -z+1/2'
'-x, -y, -z'
'x, -y, z-1/2'
'-x+1/2, -y+1/2, -z'
'x+1/2, -y+1/2, z-1/2'

loop_
_atom_site_label
_atom_site_type_symbol
_atom_site_fract_x
_atom_site_fract_y
_atom_site_fract_z
_atom_site_U_iso_or_equiv
_atom_site_adp_type
_atom_site_occupancy
_atom_site_symmetry_multiplicity
_atom_site_calc_flag
_atom_site_refinement_flags
_atom_site_disorder_assembly
_atom_site_disorder_group
Co1 Co 0.27874(4) 1.13572(9) 0.01549(5) 0.0532(5) Uani 1 1 d . . .
O1 O 0.2183(3) 1.1190(5) 0.0439(3) 0.0709(18) Uani 1 1 d . . .
C2 C 0.1448(4) 1.1501(8) 0.0703(4) 0.061(2) Uani 1 1 d . . .
C11 C 0.0738(4) 0.9522(8) 0.2083(4) 0.062(2) Uani 1 1 d . . .
C5 C 0.0746(4) 1.0653(8) 0.1185(4) 0.062(2) Uani 1 1 d . . .
C8 C 0.0367(4) 1.0173(9) 0.1446(4) 0.069(3) Uani 1 1 d . . .
C1 C 0.1814(4) 1.1898(9) 0.0435(5) 0.070(3) Uani 1 1 d . . .
C3 C 0.1537(4) 1.0362(9) 0.0976(5) 0.085(3) Uani 1 1 d . . .
H3A H 0.1829 0.9858 0.0996 0.102 Uiso 1 1 calc R . .
C12 C 0.0585(4) 0.8469(9) 0.2260(5) 0.072(3) Uani 1 1 d . . .
H12A H 0.0251 0.8064 0.1990 0.086 Uiso 1 1 calc R . .
C7 C 0.0990(4) 1.2190(8) 0.0661(4) 0.068(3) Uani 1 1 d . . .
H7A H 0.0916 1.2940 0.0466 0.082 Uiso 1 1 calc R . .
C16 C 0.1216(4) 1.0137(8) 0.2507(4) 0.079(3) Uani 1 1 d . . .
H16A H 0.1315 1.0873 0.2399 0.094 Uiso 1 1 calc R . .
C4 C 0.1192(4) 0.9995(8) 0.1215(5) 0.081(3) Uani 1 1 d . . .
H4A H 0.1267 0.9245 0.1410 0.097 Uiso 1 1 calc R . .
C9 C 0.0010(5) 1.1145(14) 0.1571(5) 0.092(4) Uani 1 1 d . . .
C6 C 0.0646(4) 1.1800(9) 0.0897(4) 0.067(3) Uani 1 1 d . . .
H6A H 0.0347 1.2288 0.0868 0.081 Uiso 1 1 calc R . .
C10 C -0.0028(6) 0.9205(18) 0.0961(6) 0.111(5) Uani 1 1 d . . .
O2 O 0.1722(3) 1.2951(6) 0.0198(3) 0.085(2) Uani 1 1 d . . .
C15 C 0.1544(4) 0.9696(9) 0.3075(5) 0.088(3) Uani 1 1 d . . .
H15A H 0.1864 1.0132 0.3352 0.105 Uiso 1 1 calc R . .
C14 C 0.1410(4) 0.8593(8) 0.3252(4) 0.065(2) Uani 1 1 d . . .
C17 C 0.1776(4) 0.8129(9) 0.3888(5) 0.071(3) Uani 1 1 d . . .
C13 C 0.0926(4) 0.8007(8) 0.2836(5) 0.066(3) Uani 1 1 d . . .
H13A H 0.0824 0.7275 0.2945 0.079 Uiso 1 1 calc R . .
O5 O 0.2153(3) 0.8813(6) 0.4266(3) 0.0767(19) Uani 1 1 d . . .
O4 O 0.1687(3) 0.7048(6) 0.4001(3) 0.092(2) Uani 1 1 d . . .
C25 C 0.3069(10) 0.9341(18) -0.2641(11) 0.088(7) Uani 0.50 1 d P A 1
C24 C 0.3057(11) 0.8771(18) -0.2197(11) 0.081(7) Uani 0.50 1 d P A 1
H24A H 0.3040 0.7927 -0.2201 0.097 Uiso 0.50 1 calc PR A 1
C23 C 0.3068(7) 0.9394(17) -0.1722(11) 0.068(6) Uani 0.50 1 d P A 1
C22 C 0.3101(7) 0.8801(18) -0.1200(9) 0.060(5) Uani 0.50 1 d P A 1
O3 O 0.3109(9) 0.7585(12) -0.1187(9) 0.135(7) Uani 0.50 1 d P A 1
N3 N 0.3128(6) 0.9378(14) -0.0760(9) 0.110(8) Uani 0.50 1 d P A 1
H3B H 0.3154 1.0152 -0.0785 0.132 Uiso 0.50 1 calc PR A 1
C18 C 0.3353(9) 0.6795(17) 0.1074(10) 0.087(7) Uani 0.50 1 d P B 1
H18A H 0.3449 0.6059 0.0936 0.131 Uiso 0.50 1 calc PR B 1
H18B H 0.3006 0.6675 0.1103 0.131 Uiso 0.50 1 calc PR B 1
H18C H 0.3662 0.7011 0.1468 0.131 Uiso 0.50 1 calc PR B 1
C25' C 0.3031(8) 0.9398(18) 0.3219(11) 0.079(6) Uani 0.50 1 d P C 2
C24' C 0.2991(9) 0.8787(15) 0.2722(9) 0.066(5) Uani 0.50 1 d P C 2
H24B H 0.2929 0.7952 0.2678 0.080 Uiso 0.50 1 calc PR C 2
C23' C 0.3045(8) 0.9451(18) 0.2302(9) 0.073(6) Uani 0.50 1 d P C 2
C22' C 0.3076(7) 0.8827(19) 0.1777(8) 0.065(5) Uani 0.50 1 d P C 2
O3' O 0.3053(9) 0.7612(12) 0.1763(7) 0.133(7) Uani 0.50 1 d P C 2
N3' N 0.3136(7) 0.9406(17) 0.1400(11) 0.107(8) Uani 0.50 1 d P C 2
H3'A H 0.3191 1.0173 0.1468 0.128 Uiso 0.50 1 calc PR C 2
C18' C 0.3347(8) 0.6780(16) -0.0191(9) 0.078(6) Uani 0.50 1 d P D 2
H18D H 0.3443 0.6054 0.0051 0.116 Uiso 0.50 1 calc PR D 2
H18E H 0.3654 0.6979 -0.0278 0.116 Uiso 0.50 1 calc PR D 2
H18F H 0.2998 0.6652 -0.0568 0.116 Uiso 0.50 1 calc PR D 2
N2 N 0.3053(3) 0.9627(7) 0.0273(4) 0.077(3) Uani 1 1 d . A .
C20 C 0.3270(4) 0.7697(8) 0.0118(6) 0.082(3) Uani 1 1 d . . .
C19 C 0.3269(4) 0.7700(9) 0.0669(6) 0.081(3) Uani 1 1 d . B .
N1 N 0.3127(4) 0.8884(8) 0.0730(5) 0.091(3) Uani 1 1 d . . .
C21 C 0.3123(4) 0.8876(7) -0.0097(5) 0.064(3) Uani 1 1 d . A .
F1 F -0.0301(3) 0.9824(9) 0.0393(3) 0.136(3) Uani 1 1 d . . .
F2 F -0.0477(3) 0.8879(8) 0.1059(3) 0.129(3) Uani 1 1 d . . .
F3 F 0.0233(4) 0.8285(8) 0.0920(4) 0.121(3) Uani 1 1 d . . .
F4 F -0.0260(3) 1.0677(8) 0.1852(3) 0.130(3) Uani 1 1 d . . .
F5 F 0.0341(4) 1.2043(7) 0.1899(3) 0.113(2) Uani 1 1 d . . .
F6 F -0.0391(3) 1.1665(8) 0.1041(3) 0.127(3) Uani 1 1 d . . .

loop_
_atom_site_aniso_label
_atom_site_aniso_U_11
_atom_site_aniso_U_22
_atom_site_aniso_U_33
_atom_site_aniso_U_23
_atom_site_aniso_U_13
_atom_site_aniso_U_12
Co1 0.0401(7) 0.0308(7) 0.0777(9) 0.0008(6) 0.0193(6) 0.0022(5)
O1 0.057(4) 0.055(4) 0.100(5) 0.016(3) 0.037(4) 0.001(3)
C2 0.048(5) 0.054(6) 0.076(6) 0.016(5) 0.024(5) 0.000(4)
C11 0.051(5) 0.063(6) 0.064(6) 0.006(5) 0.021(5) 0.005(5)
C5 0.047(5) 0.059(6) 0.077(6) 0.010(5) 0.026(5) -0.003(5)
C8 0.049(5) 0.094(7) 0.058(6) 0.011(5) 0.022(5) 0.002(5)
C1 0.048(6) 0.052(6) 0.087(7) 0.020(5) 0.015(5) -0.006(5)
C3 0.071(6) 0.053(6) 0.150(10) 0.039(6) 0.068(7) 0.019(5)
C12 0.064(6) 0.071(7) 0.075(7) -0.012(6) 0.029(6) -0.030(5)
C7 0.072(6) 0.047(5) 0.077(7) 0.013(5) 0.028(5) 0.015(5)
C16 0.072(6) 0.048(5) 0.077(7) 0.018(5) 0.004(6) -0.016(5)
C4 0.084(7) 0.039(5) 0.138(10) 0.021(6) 0.069(7) 0.007(5)
C9 0.072(7) 0.137(12) 0.069(8) 0.049(8) 0.035(7) 0.040(8)
C6 0.063(6) 0.073(7) 0.069(6) 0.014(5) 0.034(5) 0.016(5)
C10 0.076(8) 0.184(16) 0.061(8) -0.009(10) 0.023(7) -0.063(10)
O2 0.056(4) 0.058(4) 0.137(6) 0.036(4) 0.041(4) 0.001(3)
C15 0.069(6) 0.070(7) 0.084(8) 0.020(6) 0.003(6) -0.021(5)
C14 0.062(6) 0.044(5) 0.077(6) 0.016(5) 0.025(5) 0.004(5)
C17 0.051(6) 0.058(6) 0.098(8) 0.030(6) 0.030(6) 0.014(5)
C13 0.059(6) 0.057(6) 0.080(7) 0.011(5) 0.031(5) -0.015(5)
O5 0.059(4) 0.067(4) 0.079(4) 0.019(4) 0.012(4) 0.002(3)
O4 0.063(4) 0.066(5) 0.126(6) 0.046(4) 0.028(4) 0.010(3)
C25 0.095(16) 0.040(13) 0.098(17) -0.018(12) 0.022(13) 0.013(11)
C24 0.14(2) 0.042(11) 0.100(17) -0.020(12) 0.093(16) -0.019(12)
C23 0.050(10) 0.058(13) 0.099(17) -0.026(12) 0.038(11) -0.003(9)
C22 0.051(10) 0.074(15) 0.064(12) -0.013(12) 0.035(9) 0.013(9)
O3 0.26(2) 0.037(9) 0.195(18) -0.020(10) 0.180(18) -0.008(11)
N3 0.066(11) 0.052(10) 0.129(17) -0.063(12) -0.022(10) 0.033(8)
C18 0.099(16) 0.033(10) 0.121(18) 0.022(12) 0.046(14) 0.002(10)
C25' 0.054(11) 0.057(14) 0.118(19) 0.037(13) 0.036(12) 0.011(9)
C24' 0.116(17) 0.031(10) 0.063(12) 0.011(10) 0.051(12) -0.010(10)
C23' 0.056(11) 0.062(14) 0.070(14) 0.011(11) 0.005(10) 0.017(9)
C22' 0.043(10) 0.086(16) 0.046(11) 0.023(11) 0.005(8) 0.017(10)
O3' 0.26(2) 0.038(9) 0.099(12) 0.007(8) 0.087(14) -0.010(11)
N3' 0.081(12) 0.091(14) 0.18(2) 0.103(15) 0.086(14) 0.044(10)
C18' 0.078(13) 0.041(10) 0.087(14) -0.024(10) 0.017(11) 0.021(10)
N2 0.063(5) 0.033(4) 0.109(7) 0.011(5) 0.021(5) 0.008(4)
C20 0.052(6) 0.039(6) 0.115(9) 0.003(6) 0.007(6) 0.009(4)
C19 0.066(6) 0.044(6) 0.119(10) 0.009(7) 0.032(6) 0.016(5)
N1 0.057(5) 0.065(6) 0.140(9) -0.006(6) 0.037(6) 0.008(4)
C21 0.053(5) 0.029(5) 0.075(7) 0.000(5) 0.003(5) 0.011(4)
F1 0.107(5) 0.223(9) 0.059(4) 0.002(5) 0.023(4) -0.059(5)
F2 0.078(4) 0.215(9) 0.081(4) 0.000(5) 0.027(4) -0.064(5)
F3 0.158(8) 0.105(6) 0.120(6) -0.041(5) 0.082(6) -0.059(5)
F4 0.092(5) 0.221(9) 0.103(5) 0.069(5) 0.067(4) 0.063(5)
F5 0.147(6) 0.094(5) 0.090(5) 0.015(4) 0.049(5) 0.041(5)
F6 0.077(4) 0.219(8) 0.088(4) 0.069(5) 0.043(4) 0.064(5)

loop_
_atom_type_symbol
_atom_type_description
_atom_type_scat_dispersion_real
_atom_type_scat_dispersion_imag
_atom_type_scat_source
C C 0.0033 0.0016 'International Tables Vol C Tables 4.2.6.8 and 6.1.1.4'
H H 0.0000 0.0000 'International Tables Vol C Tables 4.2.6.8 and 6.1.1.4'
N N 0.0061 0.0033 'International Tables Vol C Tables 4.2.6.8 and 6.1.1.4'
O O 0.0106 0.0060 'International Tables Vol C Tables 4.2.6.8 and 6.1.1.4'
F F 0.0171 0.0103 'International Tables Vol C Tables 4.2.6.8 and 6.1.1.4'
Co Co 0.3494 0.9721 'International Tables Vol C Tables 4.2.6.8 and 6.1.1.4'

loop_
_geom_angle_atom_site_label_1
_geom_angle_atom_site_label_2
_geom_angle_atom_site_label_3
_geom_angle
_geom_angle_site_symmetry_1
_geom_angle_site_symmetry_3
N2 Co1 O2 99.8(3) . 7_575
N2 Co1 O4 100.7(3) . 4
O2 Co1 O4 92.5(3) 7_575 4
N2 Co1 O1 98.0(3) . .
O2 Co1 O1 162.0(2) 7_575 .
O4 Co1 O1 86.4(3) 4 .
N2 Co1 O5 96.9(3) . 6_575
O2 Co1 O5 85.9(3) 7_575 6_575
O4 Co1 O5 162.3(3) 4 6_575
O1 Co1 O5 89.7(3) . 6_575
N2 Co1 Co1 169.8(2) . 7_575
O2 Co1 Co1 85.34(19) 7_575 7_575
O4 Co1 Co1 87.8(2) 4 7_575
O1 Co1 Co1 76.69(17) . 7_575
O5 Co1 Co1 74.52(19) 6_575 7_575
C1 O1 Co1 132.9(6) . .
C7 C2 C3 117.9(9) . .
C7 C2 C1 122.5(8) . .
C3 C2 C1 119.4(9) . .
C12 C11 C16 118.3(8) . .
C12 C11 C8 124.8(8) . .
C16 C11 C8 116.6(8) . .
C4 C5 C6 116.9(8) . .
C4 C5 C8 121.4(8) . .
C6 C5 C8 121.6(8) . .
C5 C8 C9 115.5(9) . .
C5 C8 C10 103.8(8) . .
C9 C8 C10 112.1(10) . .
C5 C8 C11 111.5(7) . .
C9 C8 C11 104.8(7) . .
C10 C8 C11 109.1(9) . .
O1 C1 O2 123.3(10) . .
O1 C1 C2 119.3(8) . .
O2 C1 C2 117.3(9) . .
C4 C3 C2 119.1(9) . .
C4 C3 H3A 120.5 . .
C2 C3 H3A 120.5 . .
C11 C12 C13 120.2(8) . .
C11 C12 H12A 119.9 . .
C13 C12 H12A 119.9 . .
C6 C7 C2 122.0(9) . .
C6 C7 H7A 119.0 . .
C2 C7 H7A 119.0 . .
C15 C16 C11 121.5(9) . .
C15 C16 H16A 119.3 . .
C11 C16 H16A 119.3 . .
C5 C4 C3 124.2(9) . .
C5 C4 H4A 117.9 . .
C3 C4 H4A 117.9 . .
F5 C9 F4 109.3(11) . .
F5 C9 F6 105.3(11) . .
F4 C9 F6 107.9(9) . .
F5 C9 C8 110.9(9) . .
F4 C9 C8 111.8(11) . .
F6 C9 C8 111.3(10) . .
C7 C6 C5 119.9(9) . .
C7 C6 H6A 120.1 . .
C5 C6 H6A 120.1 . .
F3 C10 F2 110.9(14) . .
F3 C10 F1 110.1(12) . .
F2 C10 F1 103.4(10) . .
F3 C10 C8 114.9(11) . .
F2 C10 C8 110.9(11) . .
F1 C10 C8 105.9(12) . .
C1 O2 Co1 121.6(7) . 7_575
C16 C15 C14 120.8(9) . .
C16 C15 H15A 119.6 . .
C14 C15 H15A 119.6 . .
C13 C14 C15 117.4(9) . .
C13 C14 C17 122.6(9) . .
C15 C14 C17 119.9(9) . .
O5 C17 O4 124.5(9) . .
O5 C17 C14 118.2(9) . .
O4 C17 C14 117.3(10) . .
C14 C13 C12 121.7(9) . .
C14 C13 H13A 119.2 . .
C12 C13 H13A 119.2 . .
C17 O5 Co1 135.0(6) . 6_576
C17 O4 Co1 118.1(7) . 4_545
C25 C24 C23 120.2(19) . .
C25 C24 H24A 119.9 . .
C23 C24 H24A 119.9 . .
C24 C23 C22 122.1(18) . .
N3 C22 O3 120(2) . .
N3 C22 C23 122(2) . .
O3 C22 C23 118.3(17) . .
C22 N3 C21 130.5(16) . .
C22 N3 H3B 114.7 . .
C21 N3 H3B 114.8 . .
C19 C18 H18A 109.5 . .
C19 C18 H18B 109.5 . .
H18A C18 H18B 109.5 . .
C19 C18 H18C 109.5 . .
H18A C18 H18C 109.5 . .
H18B C18 H18C 109.5 . .
C23' C24' C25' 116.5(17) . .
C23' C24' H24B 121.8 . .
C25' C24' H24B 121.8 . .
C24' C23' C22' 119.7(18) . .
N3' C22' O3' 122(2) . .
N3' C22' C23' 121(2) . .
O3' C22' C23' 117.2(18) . .
C22' N3' N1 128.3(19) . .
C22' N3' H3'A 115.9 . .
N1 N3' H3'A 115.8 . .
C20 C18' H18D 109.5 . .
C20 C18' H18E 109.5 . .
H18D C18' H18E 109.5 . .
C20 C18' H18F 109.5 . .
H18D C18' H18F 109.5 . .
H18E C18' H18F 109.5 . .
C21 N2 N1 101.4(8) . .
C21 N2 Co1 130.7(7) . .
N1 N2 Co1 127.3(8) . .
C18' C20 C19 130.3(13) . .
C18' C20 C21 125.1(15) . .
C19 C20 C21 104.4(10) . .
C18 C19 C20 131.4(13) . .
C18 C19 N1 124.6(15) . .
C20 C19 N1 103.9(10) . .
N2 N1 C19 114.9(11) . .
N2 N1 N3' 122.6(9) . .
C19 N1 N3' 122.1(11) . .
N2 C21 C20 115.2(11) . .
N2 C21 N3 122.0(8) . .
C20 C21 N3 122.2(11) . .

loop_
_geom_bond_atom_site_label_1
_geom_bond_atom_site_label_2
_geom_bond_distance
_geom_bond_site_symmetry_2
Co1 N2 2.002(8) .
Co1 O2 2.028(6) 7_575
Co1 O4 2.033(7) 4
Co1 O1 2.037(6) .
Co1 O5 2.048(6) 6_575
Co1 Co1 2.848(2) 7_575
O1 C1 1.246(11) .
C2 C7 1.388(12) .
C2 C3 1.391(12) .
C2 C1 1.476(13) .
C11 C12 1.366(12) .
C11 C16 1.377(12) .
C11 C8 1.582(12) .
C5 C4 1.354(12) .
C5 C6 1.413(12) .
C5 C8 1.521(12) .
C8 C9 1.552(15) .
C8 C10 1.573(17) .
C1 O2 1.270(10) .
C3 C4 1.365(13) .
C3 H3A 0.9300 .
C12 C13 1.375(12) .
C12 H12A 0.9300 .
C7 C6 1.363(12) .
C7 H7A 0.9300 .
C16 C15 1.346(13) .
C16 H16A 0.9300 .
C4 H4A 0.9300 .
C9 F5 1.313(14) .
C9 F4 1.320(12) .
C9 F6 1.361(11) .
C6 H6A 0.9300 .
C10 F3 1.256(18) .
C10 F2 1.367(13) .
C10 F1 1.416(15) .
O2 Co1 2.028(6) 7_575
C15 C14 1.393(12) .
C15 H15A 0.9300 .
C14 C13 1.363(12) .
C14 C17 1.497(13) .
C17 O5 1.243(11) .
C17 O4 1.270(11) .
C13 H13A 0.9300 .
O5 Co1 2.048(6) 6_576
O4 Co1 2.033(7) 4_545
C25 C24 1.28(3) .
C24 C23 1.35(2) .
C24 H24A 0.9300 .
C23 C22 1.42(3) .
C22 N3 1.24(2) .
C22 O3 1.34(2) .
N3 C21 1.74(3) .
N3 H3B 0.8600 .
C18 C19 1.36(2) .
C18 H18A 0.9600 .
C18 H18B 0.9600 .
C18 H18C 0.9600 .
C25' C24' 1.37(3) .
C24' C23' 1.34(2) .
C24' H24B 0.9300 .
C23' C22' 1.51(3) .
C22' N3' 1.21(2) .
C22' O3' 1.34(2) .
N3' N1 1.75(2) .
N3' H3'A 0.8600 .
C18' C20 1.342(19) .
C18' H18D 0.9600 .
C18' H18E 0.9600 .
C18' H18F 0.9600 .
N2 C21 1.313(12) .
N2 N1 1.336(12) .
C20 C19 1.372(16) .
C20 C21 1.386(12) .
C19 N1 1.384(12) .
